data_4061545
_journal_name_full Organometallics
_journal_paper_doi 10.1021/om050316l
_journal_year 2005
_chemical_formula_sum 'C16 H39 N9 O12 Pt2'
_chemical_formula_weight 939.69
_space_group_IT_number 2
_symmetry_cell_setting triclinic
_symmetry_space_group_name_Hall '-P 1'
_symmetry_space_group_name_H-M 'P -1'
_cell_angle_alpha 89.424(8)
_cell_angle_beta 88.328(9)
_cell_angle_gamma 83.705(8)
_cell_formula_units_Z 2
_cell_length_a 9.782(4)
_cell_length_b 10.042(5)
_cell_length_c 14.711(7)
_cell_measurement_temperature 120(2)
_cell_volume 1435.6(11)
_diffrn_ambient_temperature 120(2)
_exptl_crystal_density_diffrn 2.169
_cod_depositor_comments
;
The following automatic conversions were performed:
'_symmetry_cell_setting' value 'Triclinic' changed to 'triclinic'
according to '/home/saulius/struct/CIF-dictionaries/cif_core.dic'
dictionary named 'cif_core.dic' version 2.4.1 from 2010-06-29.

Automatic conversion script
Id: cif_fix_enum 1527 2010-12-29 10:47:43Z saulius 
;
_cod_database_code 4061545

loop_
_symmetry_equiv_pos_as_xyz
'x, y, z'
'-x, -y, -z'

loop_
_atom_site_label
_atom_site_type_symbol
_atom_site_fract_x
_atom_site_fract_y
_atom_site_fract_z
_atom_site_U_iso_or_equiv
_atom_site_adp_type
_atom_site_occupancy
_atom_site_symmetry_multiplicity
_atom_site_calc_flag
_atom_site_refinement_flags
_atom_site_disorder_assembly
_atom_site_disorder_group
C1 C 0.8743(14) 1.0235(14) 0.2111(10) 0.029(3) Uani 1 1 d U . .
C2 C 1.0239(16) 1.0077(15) 0.1895(10) 0.032(3) Uani 1 1 d U . .
H2 H 1.0848 0.9454 0.2220 0.039 Uiso 1 1 calc R . .
C3 C 1.0722(17) 1.0858(16) 0.1209(12) 0.043(4) Uani 1 1 d U . .
H3 H 1.1674 1.0724 0.1046 0.052 Uiso 1 1 calc R . .
C4 C 0.995(2) 1.1770(19) 0.0771(12) 0.049(4) Uani 1 1 d U . .
H4 H 1.0336 1.2314 0.0322 0.058 Uiso 1 1 calc R . .
C5 C 0.848(2) 1.1942(19) 0.0982(16) 0.065(6) Uani 1 1 d U . .
H5 H 0.7859 1.2569 0.0667 0.078 Uiso 1 1 calc R . .
C6 C 0.8040(18) 1.1139(19) 0.1662(15) 0.058(5) Uani 1 1 d U . .
H6 H 0.7087 1.1276 0.1820 0.069 Uiso 1 1 calc R . .
C7 C 0.9462(15) 0.6187(15) 0.2661(10) 0.032(3) Uani 1 1 d U . .
C8 C 1.0774(17) 0.5355(18) 0.2303(11) 0.038(4) Uani 1 1 d U . .
C9 C 1.0804(19) 0.546(2) 0.1285(12) 0.051(5) Uani 1 1 d U . .
H9A H 1.0335 0.6325 0.1099 0.076 Uiso 1 1 calc R . .
H9B H 1.0336 0.4735 0.1033 0.076 Uiso 1 1 calc R . .
H9C H 1.1761 0.5376 0.1058 0.076 Uiso 1 1 calc R . .
C10 C 1.195(2) 0.595(2) 0.2735(13) 0.054(5) Uani 1 1 d U . .
H10A H 1.1916 0.6899 0.2569 0.081 Uiso 1 1 calc R . .
H10B H 1.2823 0.5474 0.2518 0.081 Uiso 1 1 calc R . .
H10C H 1.1865 0.5859 0.3398 0.081 Uiso 1 1 calc R . .
C11 C 1.0786(18) 0.3861(18) 0.2635(13) 0.047(4) Uani 1 1 d U . .
H11A H 1.0661 0.3838 0.3298 0.070 Uiso 1 1 calc R . .
H11B H 1.1669 0.3358 0.2460 0.070 Uiso 1 1 calc R . .
H11C H 1.0037 0.3456 0.2354 0.070 Uiso 1 1 calc R . .
C12 C 0.5994(15) 0.7630(15) 0.1869(11) 0.036(3) Uani 1 1 d U . .
C13 C 0.5340(17) 0.7535(19) 0.0944(12) 0.043(4) Uani 1 1 d U . .
C14 C 0.657(3) 0.758(3) 0.0200(15) 0.079(7) Uani 1 1 d U . .
H14A H 0.7281 0.6840 0.0312 0.119 Uiso 1 1 calc R . .
H14B H 0.6957 0.8434 0.0243 0.119 Uiso 1 1 calc R . .
H14C H 0.6207 0.7494 -0.0409 0.119 Uiso 1 1 calc R . .
C15 C 0.418(2) 0.865(2) 0.0862(17) 0.071(7) Uani 1 1 d U . .
H15A H 0.3677 0.8533 0.0307 0.107 Uiso 1 1 calc R . .
H15B H 0.4559 0.9518 0.0833 0.107 Uiso 1 1 calc R . .
H15C H 0.3551 0.8636 0.1392 0.107 Uiso 1 1 calc R . .
C16 C 0.467(3) 0.628(2) 0.0849(14) 0.064(6) Uani 1 1 d U . .
H16A H 0.3850 0.6312 0.1253 0.096 Uiso 1 1 calc R . .
H16B H 0.5316 0.5503 0.1014 0.096 Uiso 1 1 calc R . .
H16C H 0.4397 0.6187 0.0218 0.096 Uiso 1 1 calc R . .
N1 N 0.9397(13) 0.9056(13) 0.3935(9) 0.036(3) Uani 1 1 d U . .
H1A H 0.9810 0.9812 0.3819 0.054 Uiso 1 1 calc R . .
H1B H 1.0044 0.8332 0.3927 0.054 Uiso 1 1 calc R . .
H1C H 0.8967 0.9120 0.4493 0.054 Uiso 1 1 calc R . .
N2 N 0.6686(14) 1.0348(14) 0.3514(11) 0.044(4) Uani 1 1 d U . .
H2A H 0.6073 1.0686 0.3095 0.066 Uiso 1 1 calc R . .
H2B H 0.7183 1.1006 0.3698 0.066 Uiso 1 1 calc R . .
H2C H 0.6224 1.0029 0.4001 0.066 Uiso 1 1 calc R . .
N3 N 0.7665(12) 0.6471(12) 0.4996(8) 0.028(3) Uani 1 1 d U . .
H3A H 0.7260 0.5831 0.5315 0.043 Uiso 1 1 calc R . .
H3B H 0.7518 0.7262 0.5298 0.043 Uiso 1 1 calc R . .
H3C H 0.8586 0.6220 0.4936 0.043 Uiso 1 1 calc R . .
N4 N 0.5029(13) 0.7548(14) 0.4294(10) 0.039(3) Uani 1 1 d U . .
H4A H 0.4570 0.8086 0.3876 0.058 Uiso 1 1 calc R . .
H4B H 0.5208 0.8046 0.4782 0.058 Uiso 1 1 calc R . .
H4C H 0.4505 0.6896 0.4478 0.058 Uiso 1 1 calc R . .
N5 N 0.8577(14) 0.5717(12) 0.3184(9) 0.033(3) Uani 1 1 d U . .
H5A H 0.8742 0.4862 0.3327 0.040 Uiso 1 1 calc R . .
N6 N 0.6011(13) 0.6733(14) 0.2495(9) 0.033(3) Uani 1 1 d U . .
H6A H 0.5600 0.6026 0.2363 0.039 Uiso 1 1 calc R . .
N7 N 0.7295(17) 0.9687(14) 0.6030(9) 0.040(3) Uani 1 1 d U . .
N8 N 0.8477(11) 0.2775(12) 0.4594(9) 0.032(3) Uani 1 1 d U . .
N9 N 0.4963(14) 0.3745(15) 0.3366(12) 0.047(4) Uani 1 1 d U . .
O1 O 0.9357(11) 0.7449(11) 0.2369(8) 0.034(2) Uani 1 1 d U . .
O2 O 0.6630(13) 0.8715(12) 0.1958(9) 0.048(3) Uani 1 1 d U . .
O3 O 0.7006(15) 1.0440(14) 0.6717(9) 0.056(4) Uani 1 1 d U . .
O4 O 0.6315(13) 0.9626(12) 0.5456(9) 0.042(3) Uani 1 1 d U . .
O5 O 0.8422(11) 0.9067(12) 0.5911(8) 0.041(3) Uani 1 1 d U . .
O6 O 0.8291(15) 0.1707(14) 0.4977(12) 0.067(4) Uani 1 1 d U . .
O7 O 0.8056(17) 0.2947(18) 0.3787(11) 0.075(5) Uani 1 1 d U . .
O8 O 0.9230(12) 0.3561(12) 0.4926(9) 0.050(3) Uani 1 1 d U . .
O9 O 0.4585(15) 0.2616(14) 0.3592(11) 0.064(4) Uani 1 1 d U . .
O10 O 0.5302(14) 0.3953(13) 0.2561(10) 0.055(3) Uani 1 1 d U . .
O11 O 0.491(2) 0.4603(15) 0.3988(12) 0.083(5) Uani 1 1 d U . .
O12 O 0.424(7) 0.139(5) 0.207(3) 0.32(3) Uani 1 1 d U . .
Pt1 Pt 0.79694(5) 0.88416(5) 0.29549(4) 0.0273(2) Uani 1 1 d U . .
Pt2 Pt 0.68314(5) 0.66938(5) 0.37273(4) 0.0274(2) Uani 1 1 d U . .

loop_
_atom_site_aniso_label
_atom_site_aniso_U_11
_atom_site_aniso_U_22
_atom_site_aniso_U_33
_atom_site_aniso_U_23
_atom_site_aniso_U_13
_atom_site_aniso_U_12
C1 0.013(6) 0.028(7) 0.050(8) 0.012(6) -0.005(6) -0.016(6)
C2 0.030(8) 0.029(8) 0.040(8) 0.014(6) 0.005(6) -0.014(6)
C3 0.021(8) 0.035(9) 0.074(12) 0.010(8) 0.014(7) -0.011(7)
C4 0.043(10) 0.050(11) 0.056(10) 0.015(8) -0.008(8) -0.021(9)
C5 0.050(12) 0.048(12) 0.105(16) 0.042(11) -0.031(11) -0.033(10)
C6 0.022(9) 0.050(11) 0.105(16) 0.023(11) -0.003(9) -0.026(8)
C7 0.020(7) 0.035(8) 0.040(8) 0.006(6) -0.002(6) -0.003(6)
C8 0.024(8) 0.047(10) 0.042(9) 0.003(7) -0.003(7) 0.004(7)
C9 0.033(10) 0.067(13) 0.051(10) 0.004(9) 0.014(8) -0.001(9)
C10 0.033(10) 0.076(14) 0.050(10) -0.007(9) 0.010(8) 0.005(10)
C11 0.026(9) 0.048(11) 0.063(11) 0.007(8) 0.009(8) 0.009(8)
C12 0.021(7) 0.025(8) 0.062(10) 0.008(7) -0.006(7) -0.006(6)
C13 0.020(8) 0.050(11) 0.060(10) 0.017(8) 0.001(7) -0.009(7)
C14 0.078(18) 0.097(19) 0.063(14) 0.002(13) 0.034(12) -0.019(14)
C15 0.054(14) 0.068(14) 0.086(16) -0.005(12) -0.031(12) 0.024(12)
C16 0.080(16) 0.065(13) 0.054(11) 0.004(9) -0.017(11) -0.035(12)
N1 0.023(7) 0.032(7) 0.056(8) 0.002(6) 0.006(6) -0.018(5)
N2 0.019(7) 0.034(8) 0.079(10) 0.001(7) 0.014(6) -0.003(6)
N3 0.020(6) 0.027(6) 0.040(7) 0.002(5) 0.010(5) -0.013(5)
N4 0.024(7) 0.043(8) 0.051(8) -0.003(6) 0.002(6) -0.013(6)
N5 0.039(8) 0.018(6) 0.041(7) 0.009(5) 0.014(6) -0.002(5)
N6 0.020(6) 0.032(7) 0.048(8) 0.009(6) -0.002(5) -0.012(5)
N7 0.048(9) 0.039(8) 0.038(7) 0.006(6) -0.008(6) -0.029(7)
N8 0.010(5) 0.033(7) 0.057(8) 0.023(6) -0.003(5) -0.017(5)
N9 0.024(7) 0.040(8) 0.074(11) 0.019(8) 0.011(7) 0.000(6)
O1 0.027(6) 0.025(5) 0.049(6) 0.009(5) 0.014(5) -0.004(4)
O2 0.032(7) 0.039(7) 0.080(9) 0.022(6) -0.022(6) -0.026(5)
O3 0.062(9) 0.056(8) 0.049(7) -0.006(6) -0.001(6) 0.003(7)
O4 0.028(6) 0.043(7) 0.060(7) 0.014(5) -0.011(5) -0.019(5)
O5 0.021(6) 0.039(6) 0.064(7) 0.012(5) 0.005(5) -0.007(5)
O6 0.045(8) 0.042(8) 0.117(12) 0.045(8) -0.001(8) -0.021(6)
O7 0.060(10) 0.094(12) 0.079(10) 0.029(8) -0.017(8) -0.045(9)
O8 0.030(7) 0.042(7) 0.079(9) -0.013(6) 0.004(6) -0.015(5)
O9 0.043(8) 0.047(8) 0.104(11) 0.025(8) 0.005(8) -0.020(7)
O10 0.040(8) 0.044(7) 0.082(10) 0.016(7) 0.003(7) -0.008(6)
O11 0.106(15) 0.046(9) 0.098(12) 0.002(8) 0.041(11) -0.024(9)
O12 0.44(7) 0.25(5) 0.28(5) -0.06(4) -0.15(5) 0.03(5)
Pt1 0.0116(3) 0.0231(4) 0.0479(4) 0.0075(2) 0.0027(2) -0.0066(2)
Pt2 0.0157(3) 0.0232(4) 0.0441(4) 0.0058(2) 0.0043(2) -0.0077(2)

loop_
_geom_bond_atom_site_label_1
_geom_bond_atom_site_label_2
_geom_bond_distance
_geom_bond_site_symmetry_2
_geom_bond_publ_flag
C1 C6 1.27(2) . ?
C1 C2 1.48(2) . ?
C1 Pt1 2.052(14) . ?
C2 C3 1.38(2) . ?
C2 H2 0.9500 . ?
C3 C4 1.30(2) . ?
C3 H3 0.9500 . ?
C4 C5 1.46(3) . ?
C4 H4 0.9500 . ?
C5 C6 1.37(3) . ?
C5 H5 0.9500 . ?
C6 H6 0.9500 . ?
C7 N5 1.27(2) . ?
C7 O1 1.328(18) . ?
C7 C8 1.53(2) . ?
C8 C9 1.50(2) . ?
C8 C10 1.51(3) . ?
C8 C11 1.57(2) . ?
C9 H9A 0.9800 . ?
C9 H9B 0.9800 . ?
C9 H9C 0.9800 . ?
C10 H10A 0.9800 . ?
C10 H10B 0.9800 . ?
C10 H10C 0.9800 . ?
C11 H11A 0.9800 . ?
C11 H11B 0.9800 . ?
C11 H11C 0.9800 . ?
C12 N6 1.28(2) . ?
C12 O2 1.322(18) . ?
C12 C13 1.53(2) . ?
C13 C16 1.50(3) . ?
C13 C15 1.51(2) . ?
C13 C14 1.60(3) . ?
C14 H14A 0.9800 . ?
C14 H14B 0.9800 . ?
C14 H14C 0.9800 . ?
C15 H15A 0.9800 . ?
C15 H15B 0.9800 . ?
C15 H15C 0.9800 . ?
C16 H16A 0.9800 . ?
C16 H16B 0.9800 . ?
C16 H16C 0.9800 . ?
N1 Pt1 2.066(13) . ?
N1 H1A 0.9100 . ?
N1 H1B 0.9100 . ?
N1 H1C 0.9100 . ?
N2 Pt1 2.022(13) . ?
N2 H2A 0.9100 . ?
N2 H2B 0.9100 . ?
N2 H2C 0.9100 . ?
N3 Pt2 2.059(12) . ?
N3 H3A 0.9100 . ?
N3 H3B 0.9100 . ?
N3 H3C 0.9100 . ?
N4 Pt2 2.033(13) . ?
N4 H4A 0.9100 . ?
N4 H4B 0.9100 . ?
N4 H4C 0.9100 . ?
N5 Pt2 2.021(13) . ?
N5 H5A 0.8800 . ?
N6 Pt2 2.002(13) . ?
N6 H6A 0.8800 . ?
N7 O5 1.214(19) . ?
N7 O3 1.275(18) . ?
N7 O4 1.303(18) . ?
N8 O6 1.235(16) . ?
N8 O8 1.249(16) . ?
N8 O7 1.272(19) . ?
N9 O10 1.24(2) . ?
N9 O11 1.26(2) . ?
N9 O9 1.269(19) . ?
O1 Pt1 2.020(11) . ?
O2 Pt1 2.009(11) . ?
Pt1 Pt2 2.7542(11) . ?
